data_2006999
loop_
_publ_author_name
'Gould, Robert O.'
'Harris, Steven G.'
'McNab, Hamish'
'Parsons, Simon'
'Withell, Kirsti'

_publ_section_title
;
 Two Methylsulfanylmethylene Derivatives of Meldrum's Acid
;
_journal_issue 2
_journal_name_full 'Acta Crystallographica Section C'
_journal_page_first 234
_journal_page_last 236
_journal_paper_doi 10.1107/S0108270197014170
_journal_volume 54
_journal_year 1998
_chemical_formula_moiety ' C18 H22 O4 S1'
_chemical_formula_sum 'C18 H22 O4 S'
_chemical_formula_weight 334.43
_chemical_name_systematic ?
_space_group_IT_number 2
_symmetry_cell_setting triclinic
_symmetry_space_group_name_Hall '-P 1'
_symmetry_space_group_name_H-M 'P -1'
_audit_creation_method CRYSTALS
_cell_angle_alpha 93.469(8)
_cell_angle_beta 113.697(5)
_cell_angle_gamma 97.890(8)
_cell_formula_units_Z 2
_cell_length_a 9.4818(9)
_cell_length_b 9.7365(4)
_cell_length_c 10.6089(10)
_cell_measurement_reflns_used 60
_cell_measurement_temperature 220.0(2)
_cell_measurement_theta_max 22
_cell_measurement_theta_min 20
_cell_volume 881.08(13)
_computing_cell_refinement DIF4
_computing_data_collection 'DIF4 (Stoe & Cie, 1990a)'
_computing_data_reduction 'REDU4 (Stoe & Cie, 1990b)'
_computing_molecular_graphics SHELXTL
_computing_structure_refinement 'CRYSTALS (Watkin, Prout, Carruthers & Betteridge, 1996)'
_computing_structure_solution 'SIR92 (Altomare et al., 1994)'
_diffrn_ambient_temperature 220.0(2)
_diffrn_measurement_device
;
Stoe Stadi-4 diffractometer equipped
with an Oxford Cryosystems low temperature device (Cosier & Glazer, 1986)
;
_diffrn_measurement_method '\w-\q scans with on-line profile fitting (Clegg, 1981)'
_diffrn_radiation_monochromator graphite
_diffrn_radiation_type 'Cu K\a'
_diffrn_radiation_wavelength 1.54180
_diffrn_reflns_av_R_equivalents 0.014
_diffrn_reflns_limit_h_max 11
_diffrn_reflns_limit_h_min -11
_diffrn_reflns_limit_k_max 11
_diffrn_reflns_limit_k_min -11
_diffrn_reflns_limit_l_max 12
_diffrn_reflns_limit_l_min -7
_diffrn_reflns_number 7548
_diffrn_reflns_theta_max 70.17
_diffrn_reflns_theta_min 4.59
_diffrn_standards_decay_% 1.0
_diffrn_standards_interval_time 60
_diffrn_standards_number 3
_exptl_absorpt_coefficient_mu 1.73
_exptl_absorpt_correction_T_max 0.673
_exptl_absorpt_correction_T_min 0.405
_exptl_absorpt_correction_type '\y scans (North, Phillips & Mathews, 1968)'
_exptl_crystal_colour ' orange '
_exptl_crystal_density_diffrn 1.26
_exptl_crystal_density_meas ?
_exptl_crystal_description ' block '
_exptl_crystal_F_000 357.59
_exptl_crystal_size_max 0.43
_exptl_crystal_size_mid 0.39
_exptl_crystal_size_min 0.23
_refine_diff_density_max 0.23
_refine_diff_density_min -0.22
_refine_ls_extinction_coef 50.0(31)
_refine_ls_extinction_method 'Larson (1970)'
_refine_ls_goodness_of_fit_obs 1.1073
_refine_ls_hydrogen_treatment 'H atoms placed geometrically after each cycle'
_refine_ls_matrix_type full
_refine_ls_number_parameters 209
_refine_ls_number_reflns 2785
_refine_ls_R_factor_obs .0338
_refine_ls_shift/esd_max 0.004708
_refine_ls_structure_factor_coef F
_refine_ls_weighting_scheme
;
 Weighting: Chebychev polynomial (Carruthers & Watkin, 1979)
;
_refine_ls_wR_factor_obs .0402
_reflns_number_observed 2785
_reflns_number_total 3123
_reflns_observed_criterion >2\s(I)
_cod_data_source_file cf1192.cif
_cod_data_source_block 2
_cod_depositor_comments
;
The following automatic conversions were performed:

'_exptl_crystal_density_meas' value 'not measured' was changed to '?'
- the value is perceived as not measured.

Automatic conversion script
Id: cif_fix_values 3008 2015-01-20 13:52:24Z robertas 
;
_cod_original_cell_volume 881.08(16)
_cod_original_formula_sum ' C18 H22 O4 S1'
_cod_database_code 2006999

loop_
_symmetry_equiv_pos_as_xyz
x,y,z
-x,-y,-z

loop_
_atom_site_aniso_label
_atom_site_aniso_U_11
_atom_site_aniso_U_22
_atom_site_aniso_U_33
_atom_site_aniso_U_12
_atom_site_aniso_U_13
_atom_site_aniso_U_23
S1 .0426(2) .0292(2) .0412(2) .01410(10) .0128(2) .00170(10)
O1 .0422(6) .0307(5) .0586(7) .0082(4) .0088(5) -.0117(5)
C2 .0420(8) .0333(7) .0454(8) .0099(6) .0115(7) -.0080(6)
O3 .0398(6) .0366(5) .0447(6) .0093(4) .0170(5) -.0053(4)
O4 .0545(6) .0430(6) .0370(5) .0151(5) .0190(5) -.0042(4)
C4 .0422(8) .0296(6) .0376(7) .0088(5) .0181(6) .0031(5)
C5 .0429(8) .0271(6) .0330(7) .0100(5) .0145(6) .0000(5)
O6 .0540(7) .0313(5) .0675(8) .0141(5) .0156(6) -.0099(5)
C6 .0425(8) .0292(7) .0447(8) .0075(6) .0151(7) -.0027(6)
C7 .0431(8) .0283(6) .0285(6) .0128(5) .0141(6) .0048(5)
C8 .0377(7) .0292(6) .0302(6) .0093(5) .0131(6) .0017(5)
C9 .0409(8) .0332(6) .0278(6) .0114(5) .0127(6) .0043(5)
C10 .0411(8) .0301(6) .0350(7) .0091(5) .0179(6) .0067(5)
C11 .0358(7) .0304(6) .0346(7) .0040(5) .0170(6) .0011(5)
C12 .0447(8) .0360(7) .0283(6) .0055(6) .0108(6) .0034(5)
C13 .0448(8) .0307(6) .0325(7) .0081(6) .0117(6) .0056(5)
C14 .0436(9) .0426(8) .0610(10) .0146(7) .0169(8) .0004(7)
C21 .0530(10) .0543(9) .0438(8) .0189(7) .0162(7) .0020(7)
C22 .0414(9) .0456(9) .0690(10) .0089(7) .0092(8) -.0123(8)
C111 .0468(9) .0316(7) .0384(7) -.0017(6) .0182(7) -.0016(6)
C112 .0810(10) .0331(7) .0560(10) -.0068(8) .0315(9) .0017(7)
C113 .0470(10) .0560(10) .0660(10) -.0073(8) .0145(9) -.0135(9)
C114 .0700(10) .0359(8) .0540(9) .0017(7) .0357(9) -.0049(7)

loop_
_atom_site_label
_atom_site_fract_x
_atom_site_fract_y
_atom_site_fract_z
_atom_site_U_iso_or_equiv
_atom_site_thermal_displace_type
_atom_site_occupancy
S1 .96104(4) .32678(3) .89270(4) .0385 Uani 1.0000
O1 1.46650(10) .36920(10) 1.12180(10) .0484 Uani 1.0000
C2 1.5249(2) .23900(10) 1.1328(2) .0427 Uani 1.0000
O3 1.48440(10) .17190(10) .99550(10) .0408 Uani 1.0000
O4 1.29710(10) .08210(10) .79310(10) .0446 Uani 1.0000
C4 1.3344(2) .15570(10) .90040(10) .0358 Uani 1.0000
C5 1.2339(2) .24090(10) .93570(10) .0346 Uani 1.0000
O6 1.25750(10) .46760(10) 1.04570(10) .0541 Uani 1.0000
C6 1.3148(2) .36670(10) 1.0362(2) .0400 Uani 1.0000
C7 1.0742(2) .20970(10) .86980(10) .0328 Uani 1.0000
C8 .9929(2) .07340(10) .78200(10) .0325 Uani 1.0000
C9 1.0087(2) -.05010(10) .84100(10) .0340 Uani 1.0000
C10 .9350(2) -.17860(10) .76110(10) .0343 Uani 1.0000
C11 .8477(2) -.18790(10) .61870(10) .0331 Uani 1.0000
C12 .8326(2) -.06300(10) .56030(10) .0380 Uani 1.0000
C13 .9014(2) .06550(10) .64050(10) .0372 Uani 1.0000
C14 .7643(2) .2295(2) .8207(2) .0503 Uani 1.0000
C21 1.4592(2) .1461(2) 1.2119(2) .0507 Uani 1.0000
C22 1.7002(2) .2768(2) 1.1984(2) .0574 Uani 1.0000
C111 .7734(2) -.32810(10) .5257(2) .0399 Uani 1.0000
C112 .7904(2) -.4523(2) .6093(2) .0575 Uani 1.0000
C113 .6005(2) -.3296(2) .4370(2) .0617 Uani 1.0000
C114 .8563(2) -.3448(2) .4294(2) .0513 Uani 1.0000
H91 1.0741 -.0466 .9427 .0401 Uiso 1.0000
H101 .9450 -.2658 .8065 .0422 Uiso 1.0000
H121 .7703 -.0665 .4579 .0428 Uiso 1.0000
H131 .8853 .1533 .5965 .0425 Uiso 1.0000
H211 1.5013 .0568 1.2183 .0599 Uiso 1.0000
H212 1.4907 .1946 1.3076 .0599 Uiso 1.0000
H213 1.3427 .1254 1.1627 .0599 Uiso 1.0000
H221 1.7462 .1893 1.2083 .0610 Uiso 1.0000
H222 1.7353 .3310 1.2920 .0610 Uiso 1.0000
H223 1.7357 .3346 1.1385 .0610 Uiso 1.0000
H1121 .7406 -.5411 .5446 .0633 Uiso 1.0000
H1122 .9041 -.4536 .6643 .0633 Uiso 1.0000
H1123 .7381 -.4429 .6737 .0633 Uiso 1.0000
H1131 .5530 -.4210 .3764 .0666 Uiso 1.0000
H1132 .5455 -.3157 .4985 .0666 Uiso 1.0000
H1133 .5899 -.2520 .3775 .0666 Uiso 1.0000
H1141 .8093 -.4358 .3677 .0616 Uiso 1.0000
H1142 .9701 -.3431 .4864 .0616 Uiso 1.0000
H1143 .8436 -.2663 .3714 .0616 Uiso 1.0000
H141 .6917 .2908 .8302 .0577 Uiso 1.0000
H142 .7597 .1469 .8715 .0577 Uiso 1.0000
H143 .7316 .1966 .7202 .0577 Uiso 1.0000

loop_
_atom_type_symbol
_atom_type_scat_dispersion_real
_atom_type_scat_dispersion_imag
_atom_type_scat_source
'C   ' 0.0170 0.0090 International_Tables_Vol_IV_Table_2.2B
'H   ' 0.0000 0.0000 International_Tables_Vol_IV_Table_2.2B
'O   ' 0.0470 0.0320 International_Tables_Vol_IV_Table_2.2B
'S   ' 0.3190 0.5570 International_Tables_Vol_IV_Table_2.2B

loop_
_geom_angle_atom_site_label_1
_geom_angle_atom_site_label_2
_geom_angle_atom_site_label_3
_geom_angle
_geom_angle_publ_flag
C7 S1 C14 104.94(7) yes
C2 O1 C6 118.00(10) no
O1 C2 O3 108.70(10) no
O1 C2 C21 110.80(10) no
O3 C2 C21 111.10(10) no
O1 C2 C22 106.50(10) no
O3 C2 C22 105.70(10) no
C21 C2 C22 113.80(10) no
C2 O3 C4 119.00(10) no
O3 C4 O4 118.30(10) no
O3 C4 C5 115.60(10) no
O4 C4 C5 125.90(10) no
C4 C5 C6 116.40(10) yes
C4 C5 C7 121.60(10) yes
C6 C5 C7 121.80(10) yes
O1 C6 C5 116.70(10) no
O1 C6 O6 118.30(10) no
C5 C6 O6 125.00(10) no
S1 C7 C5 120.30(10) yes
S1 C7 C8 118.40(10) yes
C5 C7 C8 121.30(10) yes
C7 C8 C9 119.90(10) no
C7 C8 C13 121.70(10) no
C9 C8 C13 118.30(10) no
C8 C9 C10 121.00(10) no
C8 C9 H91 119.50(10) no
C10 C9 H91 119.40(10) no
C9 C10 C11 121.10(10) no
C9 C10 H101 119.50(10) no
C11 C10 H101 119.40(10) no
C10 C11 C12 117.50(10) no
C10 C11 C111 122.60(10) no
C12 C11 C111 119.90(10) no
C11 C12 C13 121.50(10) no
C11 C12 H121 119.20(10) no
C13 C12 H121 119.20(10) no
C8 C13 C12 120.50(10) no
C8 C13 H131 119.70(10) no
C12 C13 H131 119.80(10) no
S1 C14 H141 109.50(10) no
S1 C14 H142 109.60(10) no
H141 C14 H142 109.4(2) no
S1 C14 H143 109.60(10) no
H141 C14 H143 109.3(2) no
H142 C14 H143 109.50(10) no
C2 C21 H211 109.40(10) no
C2 C21 H212 109.4(2) no
H211 C21 H212 109.3(2) no
C2 C21 H213 109.50(10) no
H211 C21 H213 109.6(2) no
H212 C21 H213 109.6(2) no
C2 C22 H221 109.40(10) no
C2 C22 H222 109.4(2) no
H221 C22 H222 109.4(2) no
C2 C22 H223 109.5(2) no
H221 C22 H223 109.5(2) no
H222 C22 H223 109.6(2) no
C11 C111 C112 112.30(10) no
C11 C111 C113 110.00(10) no
C112 C111 C113 109.40(10) no
C11 C111 C114 108.30(10) no
C112 C111 C114 108.10(10) no
C113 C111 C114 108.60(10) no
C111 C112 H1121 109.5(2) no
C111 C112 H1122 109.30(10) no
H1121 C112 H1122 109.4(2) no
C111 C112 H1123 109.5(2) no
H1121 C112 H1123 109.6(2) no
H1122 C112 H1123 109.5(2) no
C111 C113 H1131 109.6(2) no
C111 C113 H1132 109.5(2) no
H1131 C113 H1132 109.7(2) no
C111 C113 H1133 109.3(2) no
H1131 C113 H1133 109.4(2) no
H1132 C113 H1133 109.3(2) no
C111 C114 H1141 109.40(10) no
C111 C114 H1142 109.40(10) no
H1141 C114 H1142 109.6(2) no
C111 C114 H1143 109.40(10) no
H1141 C114 H1143 109.5(2) no
H1142 C114 H1143 109.5(2) no

loop_
_geom_bond_atom_site_label_1
_geom_bond_atom_site_label_2
_geom_bond_site_symmetry_1
_geom_bond_site_symmetry_2
_geom_bond_distance
_geom_bond_publ_flag
S1 C7 . . 1.7380(10) yes
S1 C14 . . 1.801(2) yes
O1 C2 . . 1.444(2) yes
O1 C6 . . 1.353(2) yes
C2 O3 . . 1.436(2) yes
C2 C21 . . 1.505(2) no
C2 C22 . . 1.502(2) no
O3 C4 . . 1.353(2) yes
O4 C4 . . 1.200(2) yes
C4 C5 . . 1.485(2) yes
C5 C6 . . 1.467(2) yes
C5 C7 . . 1.368(2) yes
O6 C6 . . 1.204(2) yes
C7 C8 . . 1.488(2) yes
C8 C9 . . 1.388(2) no
C8 C13 . . 1.390(2) no
C9 C10 . . 1.388(2) no
C9 H91 . . 1.0010(10) no
C10 C11 . . 1.390(2) no
C10 H101 . . .9990(10) no
C11 C12 . . 1.397(2) no
C11 C111 . . 1.532(2) no
C12 C13 . . 1.384(2) no
C12 H121 . . 1.0020(10) no
C13 H131 . . .9990(10) no
C14 H141 . . 1.002(2) no
C14 H142 . . 1.000(2) no
C14 H143 . . 1.000(2) no
C21 H211 . . 1.001(2) no
C21 H212 . . 1.001(2) no
C21 H213 . . .998(2) no
C22 H221 . . 1.001(2) no
C22 H222 . . 1.000(2) no
C22 H223 . . .999(2) no
C111 C112 . . 1.531(2) no
C111 C113 . . 1.525(3) no
C111 C114 . . 1.533(2) no
C112 H1121 . . 1.000(2) no
C112 H1122 . . 1.001(2) no
C112 H1123 . . .998(2) no
C113 H1131 . . .998(2) no
C113 H1132 . . .999(2) no
C113 H1133 . . 1.003(2) no
C114 H1141 . . .999(2) no
C114 H1142 . . 1.000(2) no
C114 H1143 . . 1.000(2) no

loop_
_cod_related_entry_id
_cod_related_entry_database
_cod_related_entry_code
1 ChemSpider 10596858
